data_4037746
loop_
_publ_author_name
'Wang, Pengzhi'
'Lu, Futai'
'Lindsey, Jonathan S.'

_publ_section_title
;
 Use of the Nascent Isocyclic Ring to Anchor Assembly of the Full Skeleton
 of Model Chlorophylls
;
_journal_name_full 'The Journal of Organic Chemistry'
_journal_paper_doi 10.1021/acs.joc.9b02770
_journal_year 2019
_chemical_absolute_configuration ad
_chemical_formula_moiety 'C13 H12 Br N O'
_chemical_formula_sum 'C13 H12 Br N O'
_chemical_formula_weight 278.15
_chemical_name_common Br-py-Ar
_space_group_crystal_system orthorhombic
_space_group_IT_number 19
_space_group_name_Hall 'P 2ac 2ab'
_space_group_name_H-M_alt 'P 21 21 21'
_atom_sites_solution_hydrogens mixed
_cell_angle_alpha 90
_cell_angle_beta 90
_cell_angle_gamma 90
_cell_formula_units_Z 8
_cell_length_a 3.9928(2)
_cell_length_b 20.0972(6)
_cell_length_c 28.7175(10)
_cell_measurement_reflns_used 4275
_cell_measurement_temperature 100.(2)
_cell_measurement_theta_max 24.4715
_cell_measurement_theta_min 2.4739
_cell_volume 2304.41(16)
_computing_cell_refinement 'SAINT V8.38A (Bruker AXS Inc., 2017)'
_computing_data_collection 'Bruker Instrument Service v2013.12.0.0'
_computing_data_reduction 'SAINT V8.38A (Bruker AXS Inc., 2017)'
_computing_molecular_graphics 'shelXle (C.B. Huebschle, rev 833)'
_computing_structure_refinement 'SHELXL-2016/6 (Sheldrick, 2016)'
_diffrn_ambient_temperature 100.(2)
_diffrn_detector_area_resol_mean 8.3333
_diffrn_measured_fraction_theta_full 0.997
_diffrn_measured_fraction_theta_max 0.997
_diffrn_measurement_device_type 'Bruker-Nonius X8 Kappa APEX II'
_diffrn_measurement_method 'phi and omega scans'
_diffrn_radiation_monochromator graphite
_diffrn_radiation_type MoK\a
_diffrn_radiation_wavelength 0.71073
_diffrn_reflns_av_R_equivalents 0.0579
_diffrn_reflns_av_unetI/netI 0.0643
_diffrn_reflns_limit_h_max 4
_diffrn_reflns_limit_h_min -4
_diffrn_reflns_limit_k_max 24
_diffrn_reflns_limit_k_min -16
_diffrn_reflns_limit_l_max 34
_diffrn_reflns_limit_l_min -34
_diffrn_reflns_number 16291
_diffrn_reflns_theta_full 25.41
_diffrn_reflns_theta_max 25.41
_diffrn_reflns_theta_min 1.42
_diffrn_source 'fine-focus sealed tube'
_exptl_absorpt_coefficient_mu 3.544
_exptl_absorpt_correction_T_max 0.88
_exptl_absorpt_correction_T_min 0.69
_exptl_absorpt_correction_type multi-scan
_exptl_absorpt_process_details
;
SADABS-2016/2 - Bruker AXS area detector scaling and absorption correction
;
_exptl_crystal_colour colourless
_exptl_crystal_density_diffrn 1.603
_exptl_crystal_density_method 'not measured'
_exptl_crystal_description needle
_exptl_crystal_F_000 1120
_exptl_crystal_size_max 0.161
_exptl_crystal_size_mid 0.047
_exptl_crystal_size_min 0.037
_refine_diff_density_max 0.724
_refine_diff_density_min -0.583
_refine_ls_abs_structure_details
;

Refined as an inversion twin.
;
_refine_ls_abs_structure_Flack 0.110(14)
_refine_ls_extinction_method none
_refine_ls_goodness_of_fit_ref 1.021
_refine_ls_hydrogen_treatment mixed
_refine_ls_matrix_type full
_refine_ls_number_parameters 300
_refine_ls_number_reflns 4241
_refine_ls_number_restraints 2
_refine_ls_restrained_S_all 1.021
_refine_ls_R_factor_all 0.0473
_refine_ls_R_factor_gt 0.0352
_refine_ls_shift/su_max 0.003
_refine_ls_shift/su_mean 0.000
_refine_ls_structure_factor_coef Fsqd
_refine_ls_weighting_details 'w=1/[\s^2^(Fo^2^)+(0.0288P)^2^] where P=(Fo^2^+2Fc^2^)/3'
_refine_ls_weighting_scheme calc
_refine_ls_wR_factor_gt 0.0684
_refine_ls_wR_factor_ref 0.0721
_reflns_number_gt 3670
_reflns_number_total 4241
_reflns_threshold_expression 'I > 2\s(I)'
_cod_data_source_file jo9b02770_si_004.cif
_cod_data_source_block rds734
_cod_depositor_comments
;
The following automatic conversions were performed:

data item '_exptl_absorpt_correction_type' value 'Multi-Scan' was
changed to 'multi-scan' in accordance with the
/home/data/users/saulius/crontab/automatic-downloads/rss-feeds/ACS/lib/dictionaries/cif_core.dic
dictionary named 'cif_core.dic' version 2.4.2 last updated on
2011-04-26.

Automatic conversion script
Id: cif_fix_values 7556 2019-12-06 15:28:31Z antanas 
;
_cod_database_code 4037746

loop_
_space_group_symop_operation_xyz
'x, y, z'
'-x+1/2, -y, z+1/2'
'-x, y+1/2, -z+1/2'
'x+1/2, -y+1/2, -z'

loop_
_atom_site_type_symbol
_atom_site_label
_atom_site_fract_x
_atom_site_fract_y
_atom_site_fract_z
_atom_site_U_iso_or_equiv
_atom_site_adp_type
_atom_site_calc_flag
_atom_site_refinement_flags_adp
_atom_site_refinement_flags_posn
_atom_site_occupancy
Br Br1 0.91745(17) 0.42790(3) 0.18108(2) 0.01752(15) Uani d . . 1
O O1 0.6739(10) 0.38798(18) 0.39851(13) 0.0180(10) Uani d . . 1
N N1 0.5848(13) 0.44743(19) 0.31198(14) 0.0128(10) Uani d . D 1
H H1 0.460(13) 0.466(2) 0.3326(14) 0.015 Uiso d U D 1
C C1 0.6095(16) 0.4681(2) 0.26806(18) 0.0144(13) Uani d . . 1
H H1A 0.515571 0.50772 0.255535 0.017 Uiso calc U R 1
C C2 0.7959(15) 0.4217(3) 0.24412(18) 0.0129(13) Uani d . . 1
C C3 0.8836(15) 0.3708(3) 0.27530(17) 0.0126(13) Uani d . . 1
H H3 1.012236 0.332227 0.268412 0.015 Uiso calc U R 1
C C4 0.7465(14) 0.3874(2) 0.3179(2) 0.0124(12) Uani d . . 1
C C5 0.7620(14) 0.3574(3) 0.36318(19) 0.0124(13) Uani d . . 1
C C6 0.8800(15) 0.2868(3) 0.36801(18) 0.0128(13) Uani d . . 1
C C7 0.8051(14) 0.2386(3) 0.33497(19) 0.0131(13) Uani d . . 1
H H7 0.690478 0.250839 0.307266 0.016 Uiso calc U R 1
C C8 0.8967(16) 0.1724(2) 0.34211(18) 0.0154(13) Uani d . . 1
C C9 1.0657(17) 0.1563(2) 0.38260(17) 0.0159(12) Uani d . . 1
H H9 1.1283 0.111246 0.38774 0.019 Uiso calc U R 1
C C10 1.1475(14) 0.2037(3) 0.41613(19) 0.0154(13) Uani d . . 1
C C11 1.0500(16) 0.2691(2) 0.40809(16) 0.0144(13) Uani d . . 1
H H11 1.10107 0.302306 0.430557 0.017 Uiso calc U R 1
C C12 0.8022(17) 0.1197(3) 0.3074(2) 0.0235(16) Uani d . . 1
H H12A 0.873444 0.076026 0.319 0.035 Uiso calc U R 1
H H12B 0.912744 0.128799 0.277628 0.035 Uiso calc U R 1
H H12C 0.55883 0.119747 0.303005 0.035 Uiso calc U R 1
C C13 1.3320(15) 0.1839(3) 0.45982(19) 0.0196(15) Uani d . . 1
H H13A 1.50941 0.21636 0.466217 0.029 Uiso calc U R 1
H H13B 1.431394 0.139746 0.455581 0.029 Uiso calc U R 1
H H13C 1.175143 0.18279 0.486056 0.029 Uiso calc U R 1
Br Br2 0.04527(15) 0.51628(2) 0.58212(2) 0.01576(15) Uani d . . 1
O O2 0.1901(11) 0.53581(17) 0.36164(13) 0.0167(10) Uani d . . 1
N N2 0.3214(12) 0.4839(2) 0.44953(15) 0.0122(10) Uani d . D 1
H H2 0.417(14) 0.461(2) 0.4279(14) 0.015 Uiso d U D 1
C C14 0.3177(15) 0.4672(3) 0.49485(18) 0.0127(13) Uani d . . 1
H H14 0.42368 0.429634 0.508432 0.015 Uiso calc U R 1
C C15 0.1314(14) 0.5148(3) 0.51816(17) 0.0116(12) Uani d . . 1
C C16 0.0243(15) 0.5617(2) 0.48564(17) 0.0134(13) Uani d . . 1
H H16 -0.107542 0.600043 0.491886 0.016 Uiso calc U R 1
C C17 0.1462(14) 0.5421(2) 0.44229(19) 0.0123(13) Uani d . . 1
C C18 0.1130(15) 0.5693(2) 0.39591(17) 0.0119(12) Uani d . . 1
C C19 -0.0190(14) 0.6381(2) 0.38972(16) 0.0102(12) Uani d . . 1
C C20 0.0495(15) 0.6883(2) 0.42175(17) 0.0113(11) Uani d . . 1
H H20 0.169305 0.678332 0.449461 0.014 Uiso calc U R 1
C C21 -0.0585(16) 0.7539(2) 0.41314(17) 0.0145(12) Uani d . . 1
C C22 -0.2305(15) 0.7666(3) 0.37262(19) 0.0155(13) Uani d . . 1
H H22 -0.307431 0.810571 0.367055 0.019 Uiso calc U R 1
C C23 -0.2975(15) 0.7179(3) 0.33931(19) 0.0151(14) Uani d . . 1
C C24 -0.1886(14) 0.6530(3) 0.34865(18) 0.0126(13) Uani d . . 1
H H24 -0.230906 0.618689 0.326671 0.015 Uiso calc U R 1
C C25 0.0282(17) 0.8082(2) 0.44703(18) 0.0181(14) Uani d . . 1
H H25A -0.175212 0.832618 0.455492 0.027 Uiso calc U R 1
H H25B 0.189113 0.838742 0.432662 0.027 Uiso calc U R 1
H H25C 0.12746 0.788538 0.47506 0.027 Uiso calc U R 1
C C26 -0.4710(18) 0.7345(3) 0.29479(17) 0.0213(15) Uani d . . 1
H H26A -0.645695 0.701429 0.288627 0.032 Uiso calc U R 1
H H26B -0.308374 0.734308 0.269225 0.032 Uiso calc U R 1
H H26C -0.572801 0.778751 0.297269 0.032 Uiso calc U R 1

loop_
_atom_site_aniso_label
_atom_site_aniso_U_11
_atom_site_aniso_U_22
_atom_site_aniso_U_33
_atom_site_aniso_U_12
_atom_site_aniso_U_13
_atom_site_aniso_U_23
Br1 0.0213(4) 0.0172(3) 0.0141(3) 0.0014(3) 0.0025(3) 0.0000(2)
O1 0.026(3) 0.011(2) 0.017(2) 0.0049(18) 0.0027(17) -0.0030(16)
N1 0.019(3) 0.007(2) 0.013(2) 0.005(2) 0.002(2) -0.0031(17)
C1 0.016(4) 0.008(3) 0.018(3) -0.002(3) -0.003(3) 0.000(2)
C2 0.014(3) 0.012(3) 0.013(3) 0.000(3) 0.000(2) -0.001(2)
C3 0.010(4) 0.011(3) 0.016(3) 0.003(3) -0.002(2) -0.001(2)
C4 0.013(3) 0.006(3) 0.018(3) 0.000(2) 0.000(3) -0.003(2)
C5 0.008(3) 0.010(3) 0.019(3) 0.000(2) 0.000(2) -0.003(3)
C6 0.011(4) 0.011(3) 0.017(3) 0.004(3) 0.006(2) 0.000(2)
C7 0.011(3) 0.012(3) 0.017(3) -0.003(2) 0.002(2) 0.003(2)
C8 0.017(4) 0.009(3) 0.020(3) 0.003(3) 0.002(3) -0.001(2)
C9 0.018(3) 0.006(3) 0.024(3) 0.001(3) 0.006(3) 0.001(2)
C10 0.013(4) 0.013(3) 0.021(3) -0.001(2) 0.005(3) 0.004(3)
C11 0.019(3) 0.009(3) 0.015(3) 0.001(3) 0.003(3) -0.003(2)
C12 0.031(4) 0.014(3) 0.025(4) -0.002(3) -0.004(3) -0.006(3)
C13 0.021(4) 0.014(3) 0.024(3) -0.004(3) 0.002(3) 0.006(2)
Br2 0.0191(3) 0.0137(3) 0.0145(3) -0.0012(3) 0.0021(2) 0.0010(2)
O2 0.027(3) 0.009(2) 0.015(2) 0.0034(17) -0.0019(17) -0.0043(16)
N2 0.015(3) 0.006(2) 0.015(2) 0.003(2) 0.0025(19) -0.005(2)
C14 0.010(3) 0.010(3) 0.018(3) -0.001(2) -0.002(2) 0.003(2)
C15 0.008(3) 0.014(3) 0.013(3) -0.005(3) 0.000(2) -0.002(2)
C16 0.015(4) 0.006(3) 0.019(3) 0.003(3) 0.000(2) -0.001(2)
C17 0.011(4) 0.003(3) 0.023(3) -0.001(2) -0.002(2) 0.001(2)
C18 0.009(3) 0.010(3) 0.017(3) 0.000(3) -0.003(2) -0.001(2)
C19 0.007(4) 0.010(2) 0.013(3) -0.003(2) 0.000(2) -0.001(2)
C20 0.007(3) 0.014(3) 0.013(2) -0.002(2) 0.004(3) 0.002(2)
C21 0.018(3) 0.010(3) 0.016(3) -0.003(3) 0.007(3) -0.001(2)
C22 0.017(4) 0.011(3) 0.018(3) 0.001(3) 0.007(3) 0.003(3)
C23 0.008(3) 0.018(3) 0.019(3) -0.002(3) 0.006(2) 0.004(3)
C24 0.012(4) 0.010(3) 0.015(3) -0.003(2) 0.004(2) -0.003(2)
C25 0.021(4) 0.007(3) 0.026(3) 0.004(3) 0.003(3) -0.001(2)
C26 0.025(4) 0.021(3) 0.018(3) 0.003(3) -0.001(3) 0.004(2)

loop_
_atom_type_symbol
_atom_type_description
_atom_type_scat_dispersion_real
_atom_type_scat_dispersion_imag
_atom_type_scat_source
C C 0.0033 0.0016 'International Tables Vol C Tables 4.2.6.8 and 6.1.1.4'
H H 0.0000 0.0000 'International Tables Vol C Tables 4.2.6.8 and 6.1.1.4'
Br Br -0.2901 2.4595 'International Tables Vol C Tables 4.2.6.8 and 6.1.1.4'
N N 0.0061 0.0033 'International Tables Vol C Tables 4.2.6.8 and 6.1.1.4'
O O 0.0106 0.0060 'International Tables Vol C Tables 4.2.6.8 and 6.1.1.4'

loop_
_geom_angle_atom_site_label_1
_geom_angle_atom_site_label_2
_geom_angle_atom_site_label_3
_geom_angle
C1 N1 C4 110.9(5)
C1 N1 H1 124.(4)
C4 N1 H1 124.(4)
N1 C1 C2 107.5(5)
N1 C1 H1A 126.2
C2 C1 H1A 126.2
C1 C2 C3 108.1(5)
C1 C2 Br1 125.2(4)
C3 C2 Br1 126.7(4)
C4 C3 C2 106.8(5)
C4 C3 H3 126.6
C2 C3 H3 126.6
N1 C4 C3 106.7(5)
N1 C4 C5 120.1(5)
C3 C4 C5 133.1(5)
O1 C5 C4 121.4(5)
O1 C5 C6 118.9(5)
C4 C5 C6 119.7(5)
C11 C6 C7 119.7(5)
C11 C6 C5 118.3(5)
C7 C6 C5 121.9(5)
C6 C7 C8 120.5(5)
C6 C7 H7 119.7
C8 C7 H7 119.7
C9 C8 C7 118.4(5)
C9 C8 C12 120.9(5)
C7 C8 C12 120.6(5)
C8 C9 C10 122.3(5)
C8 C9 H9 118.9
C10 C9 H9 118.9
C11 C10 C9 117.8(5)
C11 C10 C13 121.6(5)
C9 C10 C13 120.6(5)
C6 C11 C10 121.2(5)
C6 C11 H11 119.4
C10 C11 H11 119.4
C8 C12 H12A 109.5
C8 C12 H12B 109.5
H12A C12 H12B 109.5
C8 C12 H12C 109.5
H12A C12 H12C 109.5
H12B C12 H12C 109.5
C10 C13 H13A 109.5
C10 C13 H13B 109.5
H13A C13 H13B 109.5
C10 C13 H13C 109.5
H13A C13 H13C 109.5
H13B C13 H13C 109.5
C14 N2 C17 110.6(5)
C14 N2 H2 124.(4)
C17 N2 H2 125.(4)
N2 C14 C15 107.6(5)
N2 C14 H14 126.2
C15 C14 H14 126.2
C14 C15 C16 107.9(5)
C14 C15 Br2 125.8(4)
C16 C15 Br2 126.2(4)
C17 C16 C15 107.4(5)
C17 C16 H16 126.3
C15 C16 H16 126.3
N2 C17 C16 106.4(5)
N2 C17 C18 120.4(5)
C16 C17 C18 133.1(5)
O2 C18 C17 120.4(5)
O2 C18 C19 120.1(4)
C17 C18 C19 119.6(4)
C20 C19 C24 120.0(5)
C20 C19 C18 121.6(5)
C24 C19 C18 118.2(4)
C19 C20 C21 120.1(5)
C19 C20 H20 119.9
C21 C20 H20 119.9
C22 C21 C20 118.3(5)
C22 C21 C25 122.0(5)
C20 C21 C25 119.6(5)
C21 C22 C23 123.2(5)
C21 C22 H22 118.4
C23 C22 H22 118.4
C22 C23 C24 117.5(5)
C22 C23 C26 121.3(5)
C24 C23 C26 121.1(5)
C19 C24 C23 120.8(5)
C19 C24 H24 119.6
C23 C24 H24 119.6
C21 C25 H25A 109.5
C21 C25 H25B 109.5
H25A C25 H25B 109.5
C21 C25 H25C 109.5
H25A C25 H25C 109.5
H25B C25 H25C 109.5
C23 C26 H26A 109.5
C23 C26 H26B 109.5
H26A C26 H26B 109.5
C23 C26 H26C 109.5
H26A C26 H26C 109.5
H26B C26 H26C 109.5

loop_
_geom_bond_atom_site_label_1
_geom_bond_atom_site_label_2
_geom_bond_distance
Br1 C2 1.878(5)
O1 C5 1.237(6)
N1 C1 1.332(6)
N1 C4 1.378(7)
N1 H1 0.85(2)
C1 C2 1.378(8)
C1 H1A 0.95
C2 C3 1.405(7)
C3 C4 1.383(7)
C3 H3 0.95
C4 C5 1.434(8)
C5 C6 1.502(7)
C6 C11 1.382(7)
C6 C7 1.388(7)
C7 C8 1.395(7)
C7 H7 0.95
C8 C9 1.383(7)
C8 C12 1.503(7)
C9 C10 1.394(7)
C9 H9 0.95
C10 C11 1.390(7)
C10 C13 1.509(7)
C11 H11 0.95
C12 H12A 0.98
C12 H12B 0.98
C12 H12C 0.98
C13 H13A 0.98
C13 H13B 0.98
C13 H13C 0.98
Br2 C15 1.869(5)
O2 C18 1.232(6)
N2 C14 1.344(6)
N2 C17 1.379(7)
N2 H2 0.86(2)
C14 C15 1.384(8)
C14 H14 0.95
C15 C16 1.394(7)
C16 C17 1.394(7)
C16 H16 0.95
C17 C18 1.446(7)
C18 C19 1.490(7)
C19 C20 1.392(7)
C19 C24 1.392(7)
C20 C21 1.409(7)
C20 H20 0.95
C21 C22 1.375(8)
C21 C25 1.502(7)
C22 C23 1.394(8)
C22 H22 0.95
C23 C24 1.401(8)
C23 C26 1.492(7)
C24 H24 0.95
C25 H25A 0.98
C25 H25B 0.98
C25 H25C 0.98
C26 H26A 0.98
C26 H26B 0.98
C26 H26C 0.98

loop_
_geom_hbond_atom_site_label_D
_geom_hbond_atom_site_label_H
_geom_hbond_atom_site_label_A
_geom_hbond_distance_DH
_geom_hbond_distance_HA
_geom_hbond_distance_DA
_geom_hbond_angle_DHA
N1 H1 O2 0.85(2) 1.96(3) 2.770(6) 157.(5)
N2 H2 O1 0.86(2) 1.97(3) 2.800(6) 159.(5)

loop_
_geom_torsion_atom_site_label_1
_geom_torsion_atom_site_label_2
_geom_torsion_atom_site_label_3
_geom_torsion_atom_site_label_4
_geom_torsion
C4 N1 C1 C2 -1.0(7)
N1 C1 C2 C3 0.5(7)
N1 C1 C2 Br1 -178.1(4)
C1 C2 C3 C4 0.1(7)
Br1 C2 C3 C4 178.7(4)
C1 N1 C4 C3 1.0(7)
C1 N1 C4 C5 177.6(5)
C2 C3 C4 N1 -0.7(6)
C2 C3 C4 C5 -176.5(6)
N1 C4 C5 O1 -10.0(9)
C3 C4 C5 O1 165.4(6)
N1 C4 C5 C6 168.6(5)
C3 C4 C5 C6 -16.0(10)
O1 C5 C6 C11 -33.3(8)
C4 C5 C6 C11 148.0(6)
O1 C5 C6 C7 142.6(6)
C4 C5 C6 C7 -36.0(8)
C11 C6 C7 C8 0.7(9)
C5 C6 C7 C8 -175.2(5)
C6 C7 C8 C9 -0.5(9)
C6 C7 C8 C12 177.2(6)
C7 C8 C9 C10 -0.2(9)
C12 C8 C9 C10 -177.9(6)
C8 C9 C10 C11 0.7(9)
C8 C9 C10 C13 180.0(6)
C7 C6 C11 C10 -0.1(9)
C5 C6 C11 C10 175.9(5)
C9 C10 C11 C6 -0.5(9)
C13 C10 C11 C6 -179.8(5)
C17 N2 C14 C15 1.0(6)
N2 C14 C15 C16 -0.7(7)
N2 C14 C15 Br2 -179.9(4)
C14 C15 C16 C17 0.2(6)
Br2 C15 C16 C17 179.3(4)
C14 N2 C17 C16 -0.8(6)
C14 N2 C17 C18 -179.3(5)
C15 C16 C17 N2 0.4(6)
C15 C16 C17 C18 178.5(6)
N2 C17 C18 O2 12.3(9)
C16 C17 C18 O2 -165.7(6)
N2 C17 C18 C19 -168.4(5)
C16 C17 C18 C19 13.6(10)
O2 C18 C19 C20 -146.2(6)
C17 C18 C19 C20 34.5(8)
O2 C18 C19 C24 27.9(8)
C17 C18 C19 C24 -151.4(5)
C24 C19 C20 C21 1.3(8)
C18 C19 C20 C21 175.3(5)
C19 C20 C21 C22 -0.2(8)
C19 C20 C21 C25 -177.7(5)
C20 C21 C22 C23 -1.2(9)
C25 C21 C22 C23 176.2(6)
C21 C22 C23 C24 1.4(9)
C21 C22 C23 C26 -177.1(6)
C20 C19 C24 C23 -1.2(8)
C18 C19 C24 C23 -175.4(5)
C22 C23 C24 C19 -0.2(8)
C26 C23 C24 C19 178.3(6)
